data_1522974
loop_
_publ_author_name
'Suits, J.C.'

_publ_section_title
;
 Structural instability in new magnetic Heusler compounds
;
_journal_name_full 'Solid State Communications'
_journal_page_first 423
_journal_page_last 425
_journal_volume 18
_journal_year 1976
_chemical_formula_sum 'Rh2 Sn V'
_space_group_IT_number 138
_symmetry_space_group_name_Hall 'P 4n 2ab -1n'
_symmetry_space_group_name_H-M 'P 42/n c m :1'
_cell_angle_alpha 90
_cell_angle_beta 90
_cell_angle_gamma 90
_cell_formula_units_Z 4
_cell_length_a 5.745
_cell_length_b 5.745
_cell_length_c 7.291
_cell_volume 240.640
_citation_journal_id_ASTM SSCOA4
_cod_data_source_file Suits_SSCOA4_1976_1957.cif
_cod_data_source_block Rh2Sn1V1
_cod_original_cell_volume 240.6396
_cod_original_sg_symbol_Hall '-P 4ac 2ac (x-1/4,y+1/4,z-1/4)'
_cod_original_formula_sum 'Rh2 Sn1 V1'
_cod_database_code 1522974

loop_
_symmetry_equiv_pos_as_xyz
x,y,z
-y+1/2,x+1/2,z+1/2
-x,-y,z
y+1/2,-x+1/2,z+1/2
x+1/2,-y+1/2,-z
y,x,-z+1/2
-x+1/2,y+1/2,-z
-y,-x,-z+1/2
-x+1/2,-y+1/2,-z+1/2
y,-x,-z
x+1/2,y+1/2,-z+1/2
-y,x,-z
-x,y,z+1/2
-y+1/2,-x+1/2,z
x,-y,z+1/2
y+1/2,x+1/2,z

loop_
_atom_site_label
_atom_site_type_symbol
_atom_site_fract_x
_atom_site_fract_y
_atom_site_fract_z
_atom_site_occupancy
_atom_site_U_iso_or_equiv
Rh2 Rh 0 0.5 0 1 0.0
Sn1 Sn 0.25 0.25 0.25 1 0.0
V1 V 0.25 0.25 0.75 1 0.0
Rh1 Rh 0 0 0 1 0.0
